data_1521129
loop_
_publ_author_name
'Hauback, B.C.'
'Fjellvag, H.'
'Palhaugen, L.'
'Yartys', V.A.'
'Yvon, K.'

_publ_section_title
;
 Crystal and magnetic structure of Tb Ni Al - based deuterides, Tb Ni Al
 D0.3 and Tb Ni Al D1.04, studied by neutron diffraction and synchrotron
 radiation
;
_journal_name_full 'Journal of Alloys Compd.'
_journal_page_first 178
_journal_page_last 184
_journal_volume 293
_journal_year 1999
_chemical_formula_sum 'Al D0.303 Ni Tb'
_chemical_name_systematic 'Tb Ni Al D0.303'
_space_group_IT_number 190
_symmetry_space_group_name_Hall 'P -6c -2c'
_symmetry_space_group_name_H-M 'P -6 2 c'
_cell_angle_alpha 90
_cell_angle_beta 90
_cell_angle_gamma 120
_cell_formula_units_Z 6
_cell_length_a 7.0433
_cell_length_b 7.0433
_cell_length_c 7.7826
_cell_volume 334.355
_citation_journal_id_ASTM JALCEU
_cod_data_source_file Hauback_JALCEU_1999_43.cif
_cod_data_source_block D0.303Al1Ni1Tb1
_cod_original_cell_volume 334.3549
_cod_original_formula_sum 'D0.303 Al1 Ni1 Tb1'
_cod_database_code 1521129

loop_
_symmetry_equiv_pos_as_xyz
x,y,z
-x+y,-x,-z+1/2
-y,x-y,z
x,y,-z+1/2
-x+y,-x,z
-y,x-y,-z+1/2
y,x,z+1/2
x-y,-y,-z
-x,-x+y,z+1/2
y,x,-z
x-y,-y,z+1/2
-x,-x+y,-z

loop_
_atom_site_label
_atom_site_type_symbol
_atom_site_fract_x
_atom_site_fract_y
_atom_site_fract_z
_atom_site_occupancy
_atom_site_U_iso_or_equiv
Tb1 Tb 0.5947 0.0144 0.25 1 0.0
Ni1 Ni 0.3333 0.6667 0.0125 1 0.0
Al1 Al 0.2354 0 0 1 0.0
Ni2 Ni 0 0 0.25 1 0.0
D1 D 0.3333 0.6667 0.25 0.91 0.0
